data_7235894
loop_
_publ_author_name
'Iaroshenko, Viktor O.'
'Mkrtchyan, Satenik'
'Gevorgyan, Ashot'
'Grigoryan, Tatevik'
'Villinger, Alexander'
'Langer, Peter'

_publ_section_title
;
 Synthesis of 4-quinolones, benzopyran derivatives and other fused systems
 based on the domino ANRORC reactions of (ortho-fluoro)-3-benzoylchromones
;
_journal_issue 36
_journal_name_full 'RSC Advances'
_journal_page_first 28717
_journal_paper_doi 10.1039/C5RA02978C
_journal_volume 5
_journal_year 2015
_chemical_formula_moiety 'C32 H26 Br F N2 O2'
_chemical_formula_sum 'C32 H26 Br F N2 O2'
_chemical_formula_weight 569.46
_space_group_IT_number 14
_space_group_name_Hall '-P 2yn'
_space_group_name_H-M_alt 'P 1 21/n 1'
_symmetry_cell_setting monoclinic
_symmetry_Int_Tables_number 14
_symmetry_space_group_name_Hall '-P 2yn'
_symmetry_space_group_name_H-M 'P 1 21/n 1'
_atom_sites_solution_hydrogens geom
_atom_sites_solution_primary direct
_atom_sites_solution_secondary difmap
_audit_creation_method SHELXL-97
_audit_update_record
;
2014-07-26 deposited with the CCDC.
2015-03-16 downloaded from the CCDC.
;
_cell_angle_alpha 90.00
_cell_angle_beta 94.598(2)
_cell_angle_gamma 90.00
_cell_formula_units_Z 4
_cell_length_a 12.1385(4)
_cell_length_b 10.7741(3)
_cell_length_c 20.8967(6)
_cell_measurement_reflns_used 9869
_cell_measurement_temperature 173(2)
_cell_measurement_theta_max 29.98
_cell_measurement_theta_min 2.53
_cell_volume 2724.10(14)
_computing_cell_refinement 'Bruker Apex V7.51A'
_computing_data_collection 'Bruker Apex V7.51A'
_computing_data_reduction 'Bruker SAINT'
_computing_molecular_graphics 'ORTEP-3v2.01 (Farrugia, 1997)'
_computing_publication_material SHELXL-97
_computing_structure_refinement 'SHELXL-97 (Sheldrick, 1997)'
_computing_structure_solution 'SHELXS-97 (Sheldrick, 1997)'
_diffrn_ambient_temperature 173(2)
_diffrn_measured_fraction_theta_full 0.993
_diffrn_measured_fraction_theta_max 0.993
_diffrn_measurement_device_type 'Bruker Apex Kappa II-CCD-diffractometer'
_diffrn_measurement_method 'phi and omega scans'
_diffrn_radiation_monochromator graphite
_diffrn_radiation_source 'sealed tube'
_diffrn_radiation_type MoK\a
_diffrn_radiation_wavelength 0.71073
_diffrn_reflns_av_R_equivalents 0.0501
_diffrn_reflns_av_sigmaI/netI 0.0309
_diffrn_reflns_limit_h_max 17
_diffrn_reflns_limit_h_min -17
_diffrn_reflns_limit_k_max 15
_diffrn_reflns_limit_k_min -15
_diffrn_reflns_limit_l_max 30
_diffrn_reflns_limit_l_min -30
_diffrn_reflns_number 76363
_diffrn_reflns_theta_full 31.13
_diffrn_reflns_theta_max 31.13
_diffrn_reflns_theta_min 2.13
_exptl_absorpt_coefficient_mu 1.548
_exptl_absorpt_correction_T_max 0.6983
_exptl_absorpt_correction_T_min 0.5000
_exptl_absorpt_correction_type multi-scan
_exptl_absorpt_process_details '(SADABS; Sheldrick, 2004)'
_exptl_crystal_colour yellow
_exptl_crystal_density_diffrn 1.389
_exptl_crystal_density_method 'not measured'
_exptl_crystal_description block
_exptl_crystal_F_000 1168
_exptl_crystal_size_max 0.52
_exptl_crystal_size_mid 0.43
_exptl_crystal_size_min 0.25
_refine_diff_density_max 0.484
_refine_diff_density_min -0.559
_refine_diff_density_rms 0.050
_refine_ls_extinction_method none
_refine_ls_goodness_of_fit_ref 1.029
_refine_ls_hydrogen_treatment mixed
_refine_ls_matrix_type full
_refine_ls_number_parameters 372
_refine_ls_number_reflns 8727
_refine_ls_number_restraints 17
_refine_ls_restrained_S_all 1.028
_refine_ls_R_factor_all 0.0571
_refine_ls_R_factor_gt 0.0358
_refine_ls_shift/su_max 0.000
_refine_ls_shift/su_mean 0.000
_refine_ls_structure_factor_coef Fsqd
_refine_ls_weighting_details 'calc w=1/[\s^2^(Fo^2^)+(0.0358P)^2^+0.9371P] where P=(Fo^2^+2Fc^2^)/3'
_refine_ls_weighting_scheme calc
_refine_ls_wR_factor_gt 0.0798
_refine_ls_wR_factor_ref 0.0879
_reflns_number_gt 6496
_reflns_number_total 8727
_reflns_threshold_expression >2\s(I)
_cod_data_source_file c5ra02978c2.cif
_cod_data_source_block ah_sm805
_cod_original_sg_symbol_H-M 'P 21/n'
_cod_database_code 7235894

loop_
_symmetry_equiv_pos_as_xyz
'x, y, z'
'-x+1/2, y+1/2, -z+1/2'
'-x, -y, -z'
'x-1/2, -y-1/2, z-1/2'

loop_
_atom_site_label
_atom_site_type_symbol
_atom_site_fract_x
_atom_site_fract_y
_atom_site_fract_z
_atom_site_U_iso_or_equiv
_atom_site_adp_type
_atom_site_occupancy
_atom_site_symmetry_multiplicity
_atom_site_calc_flag
_atom_site_refinement_flags
_atom_site_disorder_assembly
_atom_site_disorder_group
Br1 Br 0.251132(15) 0.126800(19) 0.018217(7) 0.04479(6) Uani 1 1 d . . .
F1 F 0.69894(7) -0.26588(9) -0.17165(5) 0.0456(2) Uani 1 1 d . A .
O1 O -0.06460(8) 0.06653(11) -0.21714(6) 0.0354(2) Uani 1 1 d . . .
H1 H -0.024(2) 0.061(3) -0.2501(13) 0.083(8) Uiso 1 1 d . . .
O2 O 0.29948(8) -0.14857(9) -0.18380(5) 0.0299(2) Uani 1 1 d . . .
N1 N 0.09892(9) 0.05103(10) -0.28384(6) 0.0248(2) Uani 1 1 d . . .
N2 N 0.45844(9) 0.13424(10) -0.26973(6) 0.0228(2) Uani 1 1 d . . .
C1 C 0.15318(12) 0.10755(13) -0.05691(7) 0.0302(3) Uani 1 1 d . . .
C2 C 0.03970(13) 0.11455(15) -0.05172(8) 0.0373(3) Uani 1 1 d . . .
H2 H 0.0117 0.1289 -0.0112 0.045 Uiso 1 1 calc R . .
C3 C -0.03143(12) 0.10046(15) -0.10586(8) 0.0368(3) Uani 1 1 d . . .
H3 H -0.1089 0.1047 -0.1024 0.044 Uiso 1 1 calc R . .
C4 C 0.00844(11) 0.07997(13) -0.16580(7) 0.0276(3) Uani 1 1 d . . .
C5 C 0.12393(10) 0.07398(12) -0.17103(7) 0.0222(2) Uani 1 1 d . . .
C6 C 0.19510(11) 0.08865(12) -0.11535(7) 0.0252(3) Uani 1 1 d . . .
H6 H 0.2728 0.0855 -0.1180 0.030 Uiso 1 1 calc R . .
C7 C 0.16855(10) 0.05603(11) -0.23410(6) 0.0207(2) Uani 1 1 d . A .
C8 C 0.29096(9) 0.04511(11) -0.23691(6) 0.0198(2) Uani 1 1 d . . .
C9 C 0.34802(10) 0.13665(11) -0.26477(6) 0.0219(2) Uani 1 1 d . A .
H9 H 0.3078 0.2065 -0.2818 0.026 Uiso 1 1 calc R . .
C10 C 0.51989(10) 0.03275(12) -0.24655(6) 0.0220(2) Uani 1 1 d . A .
C11 C 0.63530(10) 0.02665(13) -0.25058(7) 0.0289(3) Uani 1 1 d . . .
H11 H 0.6723 0.0918 -0.2708 0.035 Uiso 1 1 calc R A .
C12 C 0.69431(11) -0.07325(14) -0.22532(8) 0.0325(3) Uani 1 1 d . A .
H12 H 0.7720 -0.0774 -0.2277 0.039 Uiso 1 1 calc R . .
C13 C 0.63908(11) -0.16775(14) -0.19637(8) 0.0317(3) Uani 1 1 d . . .
C14 C 0.52775(11) -0.16533(13) -0.19117(7) 0.0275(3) Uani 1 1 d . A .
H14 H 0.4924 -0.2312 -0.1706 0.033 Uiso 1 1 calc R . .
C15 C 0.46651(10) -0.06437(11) -0.21668(6) 0.0214(2) Uani 1 1 d . . .
C16 C 0.34675(9) -0.06271(11) -0.21045(6) 0.0205(2) Uani 1 1 d . A .
C17 C 0.13531(11) 0.03980(15) -0.34879(7) 0.0313(3) Uani 1 1 d . . .
H17A H 0.1864 -0.0315 -0.3506 0.038 Uiso 1 1 calc R . .
H17B H 0.1757 0.1158 -0.3596 0.038 Uiso 1 1 calc R . .
C18 C 0.03574(12) 0.02102(14) -0.39768(7) 0.0319(3) Uani 1 1 d . . .
H18A H -0.0192 0.0869 -0.3914 0.038 Uiso 1 1 calc R . .
H18B H 0.0604 0.0307 -0.4414 0.038 Uiso 1 1 calc R . .
C19 C -0.01961(12) -0.10342(14) -0.39316(7) 0.0294(3) Uani 1 1 d . . .
C20 C -0.11679(13) -0.11698(15) -0.36338(7) 0.0346(3) Uani 1 1 d . . .
H20 H -0.1489 -0.0469 -0.3445 0.042 Uiso 1 1 calc R . .
C21 C -0.16789(15) -0.23239(18) -0.36078(8) 0.0448(4) Uani 1 1 d . . .
H21 H -0.2341 -0.2408 -0.3398 0.054 Uiso 1 1 calc R . .
C22 C -0.12265(17) -0.33422(17) -0.38847(9) 0.0489(5) Uani 1 1 d . . .
H22 H -0.1581 -0.4127 -0.3873 0.059 Uiso 1 1 calc R . .
C23 C -0.02564(17) -0.32208(16) -0.41796(10) 0.0490(4) Uani 1 1 d . . .
H23 H 0.0061 -0.3924 -0.4368 0.059 Uiso 1 1 calc R . .
C24 C 0.02554(14) -0.20771(16) -0.42018(9) 0.0411(4) Uani 1 1 d . . .
H24 H 0.0925 -0.2003 -0.4405 0.049 Uiso 1 1 calc R . .
C25A C 0.5075(5) 0.2377(7) -0.3029(2) 0.0307(6) Uani 0.867(7) 1 d PD A 1
H25A H 0.5750 0.2651 -0.2771 0.037 Uiso 0.867(7) 1 calc PR A 1
H25B H 0.4548 0.3080 -0.3052 0.037 Uiso 0.867(7) 1 calc PR A 1
C26A C 0.5379(3) 0.2081(4) -0.3711(2) 0.0380(6) Uani 0.867(7) 1 d PD A 1
H26A H 0.5582 0.2861 -0.3922 0.046 Uiso 0.867(7) 1 calc PR A 1
H26B H 0.6036 0.1533 -0.3684 0.046 Uiso 0.867(7) 1 calc PR A 1
C27A C 0.4458(4) 0.1460(3) -0.4118(3) 0.0331(5) Uani 0.867(7) 1 d PD A 1
C28A C 0.4476(3) 0.0180(3) -0.42134(19) 0.0421(6) Uani 0.867(7) 1 d PD A 1
H28A H 0.5062 -0.0298 -0.4011 0.051 Uiso 0.867(7) 1 calc PR A 1
C29A C 0.3649(2) -0.0405(3) -0.45991(14) 0.0501(6) Uani 0.867(7) 1 d PD A 1
H29A H 0.3670 -0.1278 -0.4661 0.060 Uiso 0.867(7) 1 calc PR A 1
C30A C 0.27958(19) 0.0289(4) -0.48922(11) 0.0482(8) Uani 0.867(7) 1 d PD A 1
H30A H 0.2238 -0.0107 -0.5165 0.058 Uiso 0.867(7) 1 calc PR A 1
C31A C 0.27468(18) 0.1548(4) -0.47930(12) 0.0450(8) Uani 0.867(7) 1 d PD A 1
H31A H 0.2150 0.2019 -0.4990 0.054 Uiso 0.867(7) 1 calc PR A 1
C32A C 0.35751(19) 0.2130(3) -0.44031(13) 0.0393(6) Uani 0.867(7) 1 d PD A 1
H32A H 0.3535 0.2999 -0.4331 0.047 Uiso 0.867(7) 1 calc PR A 1
C25B C 0.520(4) 0.247(5) -0.2965(17) 0.0307(6) Uani 0.133(7) 1 d PD A 2
H25D H 0.4708 0.3210 -0.3007 0.037 Uiso 0.133(7) 1 calc PR A 2
H25E H 0.5866 0.2685 -0.2685 0.037 Uiso 0.133(7) 1 calc PR A 2
C26B C 0.550(2) 0.202(3) -0.3624(16) 0.0380(6) Uani 0.133(7) 1 d PD A 2
H26D H 0.5907 0.2684 -0.3830 0.046 Uiso 0.133(7) 1 calc PR A 2
H26E H 0.5998 0.1294 -0.3562 0.046 Uiso 0.133(7) 1 calc PR A 2
C27B C 0.451(2) 0.165(2) -0.4066(19) 0.0331(5) Uani 0.133(7) 1 d PD A 2
C28B C 0.4403(19) 0.0447(18) -0.4294(15) 0.0421(6) Uani 0.133(7) 1 d PD A 2
H28B H 0.4979 -0.0132 -0.4186 0.051 Uiso 0.133(7) 1 calc PR A 2
C29B C 0.3474(17) 0.0058(18) -0.4676(10) 0.0501(6) Uani 0.133(7) 1 d PD A 2
H29B H 0.3350 -0.0793 -0.4778 0.060 Uiso 0.133(7) 1 calc PR A 2
C30B C 0.2745(14) 0.096(2) -0.4900(9) 0.0482(8) Uani 0.133(7) 1 d PD A 2
H30B H 0.2176 0.0755 -0.5221 0.058 Uiso 0.133(7) 1 calc PR A 2
C31B C 0.2813(12) 0.215(2) -0.4677(8) 0.0450(8) Uani 0.133(7) 1 d PD A 2
H31B H 0.2243 0.2728 -0.4800 0.054 Uiso 0.133(7) 1 calc PR A 2
C32B C 0.3712(14) 0.2521(16) -0.4272(9) 0.0393(6) Uani 0.133(7) 1 d PD A 2
H32B H 0.3782 0.3360 -0.4136 0.047 Uiso 0.133(7) 1 calc PR A 2

loop_
_atom_site_aniso_label
_atom_site_aniso_U_11
_atom_site_aniso_U_22
_atom_site_aniso_U_33
_atom_site_aniso_U_23
_atom_site_aniso_U_13
_atom_site_aniso_U_12
Br1 0.04746(10) 0.06364(12) 0.02326(8) 0.00255(7) 0.00284(6) 0.00365(8)
F1 0.0265(4) 0.0385(5) 0.0705(7) 0.0001(5) -0.0037(4) 0.0142(4)
O1 0.0155(4) 0.0510(7) 0.0399(6) 0.0019(5) 0.0027(4) -0.0026(4)
O2 0.0209(4) 0.0243(5) 0.0449(6) 0.0074(4) 0.0057(4) -0.0035(3)
N1 0.0184(5) 0.0294(5) 0.0268(6) -0.0018(5) 0.0025(4) -0.0038(4)
N2 0.0189(5) 0.0225(5) 0.0276(6) 0.0011(4) 0.0059(4) -0.0056(4)
C1 0.0332(7) 0.0327(7) 0.0253(7) 0.0033(6) 0.0067(6) 0.0026(6)
C2 0.0369(8) 0.0435(9) 0.0338(8) 0.0028(7) 0.0178(6) 0.0049(6)
C3 0.0225(7) 0.0468(9) 0.0432(9) 0.0041(7) 0.0155(6) 0.0026(6)
C4 0.0190(6) 0.0282(6) 0.0363(8) 0.0039(6) 0.0069(5) -0.0003(5)
C5 0.0180(5) 0.0215(6) 0.0278(7) 0.0019(5) 0.0061(5) 0.0005(4)
C6 0.0202(6) 0.0271(6) 0.0288(7) 0.0025(5) 0.0055(5) 0.0024(5)
C7 0.0160(5) 0.0194(5) 0.0270(7) 0.0009(5) 0.0036(5) -0.0011(4)
C8 0.0148(5) 0.0232(6) 0.0218(6) -0.0015(5) 0.0031(4) -0.0005(4)
C9 0.0189(5) 0.0215(6) 0.0255(6) 0.0004(5) 0.0027(5) -0.0004(4)
C10 0.0166(5) 0.0241(6) 0.0254(7) -0.0050(5) 0.0037(5) -0.0026(4)
C11 0.0175(6) 0.0342(7) 0.0359(8) -0.0062(6) 0.0082(5) -0.0059(5)
C12 0.0144(5) 0.0407(8) 0.0428(9) -0.0117(7) 0.0056(5) 0.0008(5)
C13 0.0217(6) 0.0290(7) 0.0437(9) -0.0070(6) -0.0015(6) 0.0075(5)
C14 0.0206(6) 0.0225(6) 0.0393(8) -0.0007(6) 0.0016(5) 0.0009(5)
C15 0.0159(5) 0.0208(6) 0.0276(7) -0.0038(5) 0.0025(5) -0.0013(4)
C16 0.0162(5) 0.0197(5) 0.0257(7) -0.0022(5) 0.0019(5) -0.0022(4)
C17 0.0252(6) 0.0425(8) 0.0264(7) -0.0048(6) 0.0025(5) -0.0083(6)
C18 0.0315(7) 0.0360(7) 0.0273(7) -0.0010(6) -0.0028(6) -0.0058(6)
C19 0.0277(7) 0.0338(7) 0.0254(7) -0.0014(6) -0.0060(5) -0.0022(5)
C20 0.0328(7) 0.0430(8) 0.0273(7) -0.0037(6) -0.0020(6) -0.0062(6)
C21 0.0453(9) 0.0571(11) 0.0312(8) 0.0019(8) -0.0024(7) -0.0209(8)
C22 0.0689(12) 0.0393(9) 0.0358(9) 0.0043(7) -0.0126(9) -0.0198(9)
C23 0.0621(12) 0.0329(8) 0.0497(11) -0.0054(8) -0.0093(9) 0.0041(8)
C24 0.0366(8) 0.0412(9) 0.0449(10) -0.0049(7) -0.0001(7) 0.0030(7)
C25A 0.0277(17) 0.0270(16) 0.0376(14) 0.0042(10) 0.0044(12) -0.0138(11)
C26A 0.0284(11) 0.0533(11) 0.0329(16) 0.0110(11) 0.0059(8) -0.0130(9)
C27A 0.0285(9) 0.0471(14) 0.0246(13) 0.0070(12) 0.0077(6) -0.0053(11)
C28A 0.0390(10) 0.0489(14) 0.0388(15) 0.0036(13) 0.0052(8) 0.0032(11)
C29A 0.0564(14) 0.0464(16) 0.0483(13) -0.0074(12) 0.0088(10) -0.0048(12)
C30A 0.0423(11) 0.072(2) 0.0308(10) -0.0043(12) 0.0034(8) -0.0128(12)
C31A 0.0396(10) 0.064(3) 0.0312(12) 0.0097(14) -0.0003(8) 0.0023(12)
C32A 0.0394(10) 0.0443(14) 0.0344(13) 0.0114(10) 0.0043(9) -0.0034(10)
C25B 0.0277(17) 0.0270(16) 0.0376(14) 0.0042(10) 0.0044(12) -0.0138(11)
C26B 0.0284(11) 0.0533(11) 0.0329(16) 0.0110(11) 0.0059(8) -0.0130(9)
C27B 0.0285(9) 0.0471(14) 0.0246(13) 0.0070(12) 0.0077(6) -0.0053(11)
C28B 0.0390(10) 0.0489(14) 0.0388(15) 0.0036(13) 0.0052(8) 0.0032(11)
C29B 0.0564(14) 0.0464(16) 0.0483(13) -0.0074(12) 0.0088(10) -0.0048(12)
C30B 0.0423(11) 0.072(2) 0.0308(10) -0.0043(12) 0.0034(8) -0.0128(12)
C31B 0.0396(10) 0.064(3) 0.0312(12) 0.0097(14) -0.0003(8) 0.0023(12)
C32B 0.0394(10) 0.0443(14) 0.0344(13) 0.0114(10) 0.0043(9) -0.0034(10)

loop_
_atom_type_symbol
_atom_type_description
_atom_type_scat_dispersion_real
_atom_type_scat_dispersion_imag
_atom_type_scat_source
C C 0.0033 0.0016 'International Tables Vol C Tables 4.2.6.8 and 6.1.1.4'
H H 0.0000 0.0000 'International Tables Vol C Tables 4.2.6.8 and 6.1.1.4'
N N 0.0061 0.0033 'International Tables Vol C Tables 4.2.6.8 and 6.1.1.4'
O O 0.0106 0.0060 'International Tables Vol C Tables 4.2.6.8 and 6.1.1.4'
F F 0.0171 0.0103 'International Tables Vol C Tables 4.2.6.8 and 6.1.1.4'
Br Br -0.2901 2.4595 'International Tables Vol C Tables 4.2.6.8 and 6.1.1.4'

loop_
_geom_angle_atom_site_label_1
_geom_angle_atom_site_label_2
_geom_angle_atom_site_label_3
_geom_angle
C4 O1 H1 105.1(17)
C7 N1 C17 121.61(11)
C9 N2 C10 119.74(10)
C9 N2 C25A 117.7(3)
C10 N2 C25A 122.5(3)
C9 N2 C25B 121(2)
C10 N2 C25B 119(2)
C25A N2 C25B 7.5(14)
C6 C1 C2 121.05(14)
C6 C1 Br1 119.83(11)
C2 C1 Br1 119.11(12)
C3 C2 C1 119.32(14)
C3 C2 H2 120.3
C1 C2 H2 120.3
C2 C3 C4 121.03(13)
C2 C3 H3 119.5
C4 C3 H3 119.5
O1 C4 C3 118.65(12)
O1 C4 C5 121.82(13)
C3 C4 C5 119.53(13)
C6 C5 C4 118.61(12)
C6 C5 C7 120.65(11)
C4 C5 C7 120.72(12)
C1 C6 C5 120.44(12)
C1 C6 H6 119.8
C5 C6 H6 119.8
N1 C7 C5 117.52(11)
N1 C7 C8 123.70(12)
C5 C7 C8 118.78(11)
C9 C8 C16 120.73(11)
C9 C8 C7 120.02(11)
C16 C8 C7 119.25(11)
N2 C9 C8 124.03(11)
N2 C9 H9 118.0
C8 C9 H9 118.0
N2 C10 C15 119.21(11)
N2 C10 C11 121.58(12)
C15 C10 C11 119.18(12)
C12 C11 C10 120.18(13)
C12 C11 H11 119.9
C10 C11 H11 119.9
C11 C12 C13 119.20(12)
C11 C12 H12 120.4
C13 C12 H12 120.4
F1 C13 C14 119.12(14)
F1 C13 C12 118.33(12)
C14 C13 C12 122.54(13)
C13 C14 C15 118.95(13)
C13 C14 H14 120.5
C15 C14 H14 120.5
C14 C15 C10 119.94(11)
C14 C15 C16 118.35(11)
C10 C15 C16 121.70(11)
O2 C16 C8 123.71(11)
O2 C16 C15 121.72(11)
C8 C16 C15 114.57(11)
N1 C17 C18 110.37(11)
N1 C17 H17A 109.6
C18 C17 H17A 109.6
N1 C17 H17B 109.6
C18 C17 H17B 109.6
H17A C17 H17B 108.1
C19 C18 C17 114.07(12)
C19 C18 H18A 108.7
C17 C18 H18A 108.7
C19 C18 H18B 108.7
C17 C18 H18B 108.7
H18A C18 H18B 107.6
C20 C19 C24 118.37(14)
C20 C19 C18 121.50(14)
C24 C19 C18 120.12(14)
C19 C20 C21 120.65(16)
C19 C20 H20 119.7
C21 C20 H20 119.7
C22 C21 C20 120.12(17)
C22 C21 H21 119.9
C20 C21 H21 119.9
C21 C22 C23 119.78(16)
C21 C22 H22 120.1
C23 C22 H22 120.1
C22 C23 C24 120.13(17)
C22 C23 H23 119.9
C24 C23 H23 119.9
C23 C24 C19 120.94(17)
C23 C24 H24 119.5
C19 C24 H24 119.5
N2 C25A C26A 114.8(4)
N2 C25A H25A 108.6
C26A C25A H25A 108.6
N2 C25A H25B 108.6
C26A C25A H25B 108.6
H25A C25A H25B 107.6
C27A C26A C25A 113.2(2)
C27A C26A H26A 108.9
C25A C26A H26A 108.9
C27A C26A H26B 108.9
C25A C26A H26B 108.9
H26A C26A H26B 107.7
C32A C27A C28A 118.32(19)
C32A C27A C26A 121.6(2)
C28A C27A C26A 120.1(2)
C29A C28A C27A 120.9(2)
C29A C28A H28A 119.5
C27A C28A H28A 119.5
C30A C29A C28A 119.6(2)
C30A C29A H29A 120.2
C28A C29A H29A 120.2
C31A C30A C29A 120.5(2)
C31A C30A H30A 119.8
C29A C30A H30A 119.8
C30A C31A C32A 119.7(2)
C30A C31A H31A 120.2
C32A C31A H31A 120.2
C27A C32A C31A 120.9(2)
C27A C32A H32A 119.5
C31A C32A H32A 119.5
C26B C25B N2 103(3)
C26B C25B H25D 111.1
N2 C25B H25D 111.1
C26B C25B H25E 111.1
N2 C25B H25E 111.1
H25D C25B H25E 109.1
C27B C26B C25B 113.6(13)
C27B C26B H26D 108.8
C25B C26B H26D 108.8
C27B C26B H26E 108.8
C25B C26B H26E 108.9
H26D C26B H26E 107.7
C28B C27B C32B 118.5(9)
C28B C27B C26B 120.4(11)
C32B C27B C26B 121.0(12)
C27B C28B C29B 122.0(11)
C27B C28B H28B 119.0
C29B C28B H28B 119.0
C30B C29B C28B 116.8(10)
C30B C29B H29B 121.6
C28B C29B H29B 121.6
C31B C30B C29B 122.1(11)
C31B C30B H30B 118.9
C29B C30B H30B 118.9
C30B C31B C32B 120.1(10)
C30B C31B H31B 119.9
C32B C31B H31B 119.9
C31B C32B C27B 119.5(10)
C31B C32B H32B 120.2
C27B C32B H32B 120.2

loop_
_geom_bond_atom_site_label_1
_geom_bond_atom_site_label_2
_geom_bond_distance
Br1 C1 1.9031(15)
F1 C13 1.3610(16)
O1 C4 1.3437(18)
O1 H1 0.88(3)
O2 C16 1.2435(15)
N1 C7 1.2871(17)
N1 C17 1.4655(19)
N2 C9 1.3528(16)
N2 C10 1.3887(17)
N2 C25A 1.465(7)
N2 C25B 1.55(5)
C1 C6 1.375(2)
C1 C2 1.392(2)
C2 C3 1.375(2)
C2 H2 0.9500
C3 C4 1.396(2)
C3 H3 0.9500
C4 C5 1.4164(17)
C5 C6 1.4014(19)
C5 C7 1.4772(19)
C6 H6 0.9500
C7 C8 1.4963(16)
C8 C9 1.3624(17)
C8 C16 1.4331(17)
C9 H9 0.9500
C10 C15 1.4032(18)
C10 C11 1.4117(17)
C11 C12 1.375(2)
C11 H11 0.9500
C12 C13 1.385(2)
C12 H12 0.9500
C13 C14 1.3646(19)
C14 C15 1.3987(18)
C14 H14 0.9500
C15 C16 1.4700(16)
C17 C18 1.5322(19)
C17 H17A 0.9900
C17 H17B 0.9900
C18 C19 1.506(2)
C18 H18A 0.9900
C18 H18B 0.9900
C19 C20 1.385(2)
C19 C24 1.390(2)
C20 C21 1.393(2)
C20 H20 0.9500
C21 C22 1.375(3)
C21 H21 0.9500
C22 C23 1.378(3)
C22 H22 0.9500
C23 C24 1.382(3)
C23 H23 0.9500
C24 H24 0.9500
C25A C26A 1.533(3)
C25A H25A 0.9900
C25A H25B 0.9900
C26A C27A 1.507(3)
C26A H26A 0.9900
C26A H26B 0.9900
C27A C32A 1.387(3)
C27A C28A 1.393(3)
C28A C29A 1.387(3)
C28A H28A 0.9500
C29A C30A 1.380(4)
C29A H29A 0.9500
C30A C31A 1.375(4)
C30A H30A 0.9500
C31A C32A 1.392(3)
C31A H31A 0.9500
C32A H32A 0.9500
C25B C26B 1.534(9)
C25B H25D 0.9900
C25B H25E 0.9900
C26B C27B 1.503(8)
C26B H26D 0.9900
C26B H26E 0.9900
C27B C28B 1.387(9)
C27B C32B 1.392(8)
C28B C29B 1.394(9)
C28B H28B 0.9500
C29B C30B 1.373(10)
C29B H29B 0.9500
C30B C31B 1.363(10)
C30B H30B 0.9500
C31B C32B 1.385(9)
C31B H31B 0.9500
C32B H32B 0.9500

loop_
_geom_torsion_atom_site_label_1
_geom_torsion_atom_site_label_2
_geom_torsion_atom_site_label_3
_geom_torsion_atom_site_label_4
_geom_torsion
C6 C1 C2 C3 1.0(2)
Br1 C1 C2 C3 -179.88(12)
C1 C2 C3 C4 -0.3(2)
C2 C3 C4 O1 179.84(14)
C2 C3 C4 C5 -0.2(2)
O1 C4 C5 C6 -179.90(13)
C3 C4 C5 C6 0.2(2)
O1 C4 C5 C7 1.7(2)
C3 C4 C5 C7 -178.22(13)
C2 C1 C6 C5 -1.0(2)
Br1 C1 C6 C5 179.82(10)
C4 C5 C6 C1 0.5(2)
C7 C5 C6 C1 178.84(12)
C17 N1 C7 C5 176.85(12)
C17 N1 C7 C8 -2.9(2)
C6 C5 C7 N1 -175.69(12)
C4 C5 C7 N1 2.66(18)
C6 C5 C7 C8 4.12(18)
C4 C5 C7 C8 -177.54(11)
N1 C7 C8 C9 68.07(17)
C5 C7 C8 C9 -111.72(14)
N1 C7 C8 C16 -111.49(15)
C5 C7 C8 C16 68.71(15)
C10 N2 C9 C8 1.2(2)
C25A N2 C9 C8 178.0(2)
C25B N2 C9 C8 -174.3(12)
C16 C8 C9 N2 -0.1(2)
C7 C8 C9 N2 -179.64(12)
C9 N2 C10 C15 -1.74(19)
C25A N2 C10 C15 -178.4(2)
C25B N2 C10 C15 173.9(12)
C9 N2 C10 C11 -179.80(12)
C25A N2 C10 C11 3.6(3)
C25B N2 C10 C11 -4.2(13)
N2 C10 C11 C12 177.89(13)
C15 C10 C11 C12 -0.2(2)
C10 C11 C12 C13 0.4(2)
C11 C12 C13 F1 180.00(13)
C11 C12 C13 C14 -0.7(2)
F1 C13 C14 C15 -179.95(13)
C12 C13 C14 C15 0.8(2)
C13 C14 C15 C10 -0.5(2)
C13 C14 C15 C16 -179.71(13)
N2 C10 C15 C14 -177.88(12)
C11 C10 C15 C14 0.2(2)
N2 C10 C15 C16 1.28(19)
C11 C10 C15 C16 179.38(12)
C9 C8 C16 O2 179.14(13)
C7 C8 C16 O2 -1.3(2)
C9 C8 C16 C15 -0.39(18)
C7 C8 C16 C15 179.18(11)
C14 C15 C16 O2 -0.6(2)
C10 C15 C16 O2 -179.76(13)
C14 C15 C16 C8 178.95(12)
C10 C15 C16 C8 -0.22(18)
C7 N1 C17 C18 173.55(12)
N1 C17 C18 C19 -69.79(17)
C17 C18 C19 C20 101.56(16)
C17 C18 C19 C24 -79.59(18)
C24 C19 C20 C21 -0.1(2)
C18 C19 C20 C21 178.74(14)
C19 C20 C21 C22 -0.6(2)
C20 C21 C22 C23 1.0(3)
C21 C22 C23 C24 -0.5(3)
C22 C23 C24 C19 -0.2(3)
C20 C19 C24 C23 0.6(2)
C18 C19 C24 C23 -178.31(15)
C9 N2 C25A C26A -104.0(4)
C10 N2 C25A C26A 72.7(4)
C25B N2 C25A C26A 137(18)
N2 C25A C26A C27A 49.1(6)
C25A C26A C27A C32A 78.8(7)
C25A C26A C27A C28A -100.8(6)
C32A C27A C28A C29A 2.0(8)
C26A C27A C28A C29A -178.5(4)
C27A C28A C29A C30A -0.1(6)
C28A C29A C30A C31A -1.5(4)
C29A C30A C31A C32A 1.2(3)
C28A C27A C32A C31A -2.3(8)
C26A C27A C32A C31A 178.2(3)
C30A C31A C32A C27A 0.8(5)
C9 N2 C25B C26B -109(3)
C10 N2 C25B C26B 76(3)
C25A N2 C25B C26B -44(15)
N2 C25B C26B C27B 59(4)
C25B C26B C27B C28B -119(5)
C25B C26B C27B C32B 63(5)
C32B C27B C28B C29B -6(6)
C26B C27B C28B C29B 176(3)
C27B C28B C29B C30B 10(5)
C28B C29B C30B C31B -11(4)
C29B C30B C31B C32B 8(4)
C30B C31B C32B C27B -4(4)
C28B C27B C32B C31B 2(6)
C26B C27B C32B C31B -180(3)
